data_7153761
loop_
_publ_author_name
'Nicolaou, Kyriacos C.'
'Valiulin, Roman A.'

_publ_section_title
;
 Synthesis and biological evaluation of new paclitaxel analogs and
 discovery of potent antitumor agents.
;
_journal_issue 25
_journal_name_full 'Organic &amp; biomolecular chemistry'
_journal_page_first 4154
_journal_page_last 4163
_journal_paper_doi 10.1039/c3ob40654g
_journal_volume 11
_journal_year 2013
_chemical_formula_sum 'C45 H55 F N2 O12'
_chemical_formula_weight 834.91
_chemical_name_systematic
;
?
;
_space_group_IT_number 4
_symmetry_cell_setting monoclinic
_symmetry_space_group_name_Hall 'P 2yb'
_symmetry_space_group_name_H-M 'P 1 21 1'
_atom_sites_solution_hydrogens geom
_atom_sites_solution_primary direct
_atom_sites_solution_secondary difmap
_audit_creation_method SHELXL-97
_cell_angle_alpha 90.00
_cell_angle_beta 98.060(2)
_cell_angle_gamma 90.00
_cell_formula_units_Z 2
_cell_length_a 12.9183(17)
_cell_length_b 8.5389(12)
_cell_length_c 19.772(3)
_cell_measurement_reflns_used 1656
_cell_measurement_temperature 173(2)
_cell_measurement_theta_max 20.04
_cell_measurement_theta_min 2.44
_cell_volume 2159.5(5)
_computing_cell_refinement 'Bruker SAINT'
_computing_data_collection 'Bruker APEX2'
_computing_data_reduction 'Bruker SAINT'
_computing_molecular_graphics 'Bruker SHELXTL'
_computing_publication_material 'Bruker SHELXTL'
_computing_structure_refinement 'SHELXL-97 (Sheldrick, 2008)'
_computing_structure_solution 'SHELXS-97 (Sheldrick, 2008)'
_diffrn_ambient_temperature 173(2)
_diffrn_measured_fraction_theta_full 0.997
_diffrn_measured_fraction_theta_max 0.997
_diffrn_measurement_device_type 'Bruker APEX-I CCD'
_diffrn_measurement_method '\f and \w scans'
_diffrn_radiation_monochromator graphite
_diffrn_radiation_source 'fine-focus sealed tube'
_diffrn_radiation_type MoK\a
_diffrn_radiation_wavelength 0.71073
_diffrn_reflns_av_R_equivalents 0.0383
_diffrn_reflns_av_sigmaI/netI 0.0692
_diffrn_reflns_limit_h_max 15
_diffrn_reflns_limit_h_min -11
_diffrn_reflns_limit_k_max 10
_diffrn_reflns_limit_k_min -8
_diffrn_reflns_limit_l_max 23
_diffrn_reflns_limit_l_min -23
_diffrn_reflns_number 10639
_diffrn_reflns_theta_full 25.00
_diffrn_reflns_theta_max 25.00
_diffrn_reflns_theta_min 1.59
_exptl_absorpt_coefficient_mu 0.096
_exptl_absorpt_correction_T_max 0.9943
_exptl_absorpt_correction_T_min 0.9830
_exptl_absorpt_correction_type multi-scan
_exptl_absorpt_process_details 'SADABS (Sheldrick, 1999'
_exptl_crystal_colour colourless
_exptl_crystal_density_diffrn 1.284
_exptl_crystal_density_meas ?
_exptl_crystal_density_method 'not measured'
_exptl_crystal_description Parallalepiped
_exptl_crystal_F_000 888
_exptl_crystal_size_max 0.18
_exptl_crystal_size_mid 0.12
_exptl_crystal_size_min 0.06
_refine_diff_density_max 0.318
_refine_diff_density_min -0.327
_refine_diff_density_rms 0.047
_refine_ls_abs_structure_details 'Flack H D (1983), Acta Cryst. A39, 876-881'
_refine_ls_abs_structure_Flack 1.2(9)
_refine_ls_extinction_method none
_refine_ls_goodness_of_fit_ref 1.022
_refine_ls_hydrogen_treatment constr
_refine_ls_matrix_type full
_refine_ls_number_parameters 552
_refine_ls_number_reflns 6454
_refine_ls_number_restraints 2
_refine_ls_restrained_S_all 1.022
_refine_ls_R_factor_all 0.0639
_refine_ls_R_factor_gt 0.0506
_refine_ls_shift/su_max 0.084
_refine_ls_shift/su_mean 0.006
_refine_ls_structure_factor_coef Fsqd
_refine_ls_weighting_details 'calc w=1/[\s^2^(Fo^2^)+(0.0550P)^2^+0.1100P] where P=(Fo^2^+2Fc^2^)/3'
_refine_ls_weighting_scheme calc
_refine_ls_wR_factor_gt 0.1101
_refine_ls_wR_factor_ref 0.1210
_reflns_number_gt 5374
_reflns_number_total 6454
_reflns_threshold_expression >2sigma(I)
_cod_data_source_file c3ob40654g.cif
_cod_data_source_block avfnl2_0m
_cod_depositor_comments
;
The following automatic conversions were performed:

'_symmetry_cell_setting' value 'Monoclinic' changed to 'monoclinic'
according to
/usr/data/users/saulius/automatic-downloads/retrospective/RSC/lib/dictionaries/cif_core.dic
dictionary named 'cif_core.dic' version 2.4.2 from
2011-04-26.

'_exptl_absorpt_correction_type' value 'Multi-scan'
changed to 'multi-scan' according to
/usr/data/users/saulius/automatic-downloads/retrospective/RSC/lib/dictionaries/cif_core.dic
dictionary named 'cif_core.dic' version 2.4.2 from 2011-04-26.

Automatic conversion script
Id: cif_fix_values 2281 2013-09-26 08:29:07Z andrius 

The following automatic conversions were performed:

'_exptl_crystal_density_meas' value 'not measured' was changed to '?'
- the value is perceived as not measured.

Automatic conversion script
Id: cif_fix_values 3008 2015-01-20 13:52:24Z robertas 
;
_cod_original_sg_symbol_H-M P2(1)
_cod_database_code 7153761

loop_
_symmetry_equiv_pos_as_xyz
'x, y, z'
'-x, y+1/2, -z'

loop_
_atom_site_label
_atom_site_type_symbol
_atom_site_fract_x
_atom_site_fract_y
_atom_site_fract_z
_atom_site_U_iso_or_equiv
_atom_site_adp_type
_atom_site_occupancy
_atom_site_symmetry_multiplicity
_atom_site_calc_flag
_atom_site_refinement_flags
F1 F -0.03762(16) 0.5454(2) 0.59305(10) 0.0347(5) Uani 1 1 d .
O1 O -0.19302(19) 0.4461(3) 0.77664(12) 0.0337(6) Uani 1 1 d .
O2 O 0.05485(18) 0.4585(3) 0.80520(10) 0.0246(5) Uani 1 1 d .
O3 O 0.08669(19) 0.6461(3) 0.73161(11) 0.0296(6) Uani 1 1 d .
O4 O -0.11493(19) 0.1952(3) 0.52359(11) 0.0324(6) Uani 1 1 d .
O5 O 0.17808(18) -0.0502(3) 0.75003(10) 0.0249(5) Uani 1 1 d .
H5 H 0.1566 -0.0371 0.7878 0.030 Uiso 1 1 calc R
O6 O 0.06483(18) 0.1582(3) 0.80126(10) 0.0225(5) Uani 1 1 d .
O7 O -0.0220(2) -0.0641(3) 0.81999(13) 0.0367(7) Uani 1 1 d .
O8 O 0.36068(18) 0.3693(3) 0.68822(11) 0.0240(5) Uani 1 1 d .
O9 O 0.49918(19) 0.2897(3) 0.63961(12) 0.0309(6) Uani 1 1 d .
O10 O 0.59007(19) 0.5720(3) 0.65839(12) 0.0321(6) Uani 1 1 d .
H10 H 0.5974 0.6666 0.6484 0.038 Uiso 1 1 calc RD
O11 O 0.4837(2) 0.4558(4) 0.88680(13) 0.0530(8) Uani 1 1 d .
O12 O 0.6433(2) 0.3386(3) 0.88912(11) 0.0338(6) Uani 1 1 d .
N1 N 0.5772(2) 0.4707(3) 0.79733(13) 0.0239(7) Uani 1 1 d .
H1 H 0.6282 0.4286 0.7783 0.029 Uiso 1 1 calc R
C1 C -0.1241(3) 0.4706(4) 0.61571(17) 0.0292(8) Uani 1 1 d .
H1A H -0.1817 0.4649 0.5763 0.035 Uiso 1 1 calc R
C2 C -0.1602(3) 0.5754(4) 0.66997(18) 0.0312(9) Uani 1 1 d .
H2A H -0.1404 0.6847 0.6609 0.037 Uiso 1 1 calc R
H2B H -0.2374 0.5711 0.6651 0.037 Uiso 1 1 calc R
C3 C -0.1170(3) 0.5357(5) 0.74327(17) 0.0294(9) Uani 1 1 d .
H3 H -0.0948 0.6326 0.7698 0.035 Uiso 1 1 calc R
C4 C -0.0362(3) 0.4049(4) 0.75949(16) 0.0250(8) Uani 1 1 d .
C5 C -0.1144(3) 0.3314(4) 0.80112(17) 0.0272(8) Uani 1 1 d .
H5A H -0.1343 0.2231 0.7869 0.033 Uiso 1 1 calc R
H5B H -0.0921 0.3367 0.8511 0.033 Uiso 1 1 calc R
C6 C -0.0023(3) 0.3069(4) 0.70037(14) 0.0196(7) Uani 1 1 d .
H6 H 0.0577 0.3638 0.6847 0.024 Uiso 1 1 calc R
C7 C -0.0921(3) 0.3015(4) 0.63721(15) 0.0234(8) Uani 1 1 d .
C8 C -0.0521(3) 0.2400(4) 0.57101(15) 0.0250(8) Uani 1 1 d .
C9 C 0.0601(3) 0.2626(4) 0.56510(15) 0.0237(8) Uani 1 1 d .
H9 H 0.0765 0.3522 0.5402 0.028 Uiso 1 1 calc R
C10 C 0.1407(3) 0.1728(4) 0.59031(14) 0.0235(8) Uani 1 1 d .
C11 C 0.1313(3) 0.0227(4) 0.63008(15) 0.0223(8) Uani 1 1 d .
C12 C 0.1455(3) 0.0793(4) 0.70588(15) 0.0205(7) Uani 1 1 d .
C13 C 0.0410(3) 0.1425(4) 0.72769(15) 0.0208(7) Uani 1 1 d .
H13 H -0.0150 0.0619 0.7167 0.025 Uiso 1 1 calc R
C14 C 0.2310(3) 0.2047(4) 0.72040(15) 0.0216(8) Uani 1 1 d .
H14A H 0.1964 0.3070 0.7246 0.026 Uiso 1 1 calc R
H14B H 0.2723 0.1813 0.7653 0.026 Uiso 1 1 calc R
C15 C 0.3069(3) 0.2221(4) 0.66793(16) 0.0235(8) Uani 1 1 d .
H15 H 0.3584 0.1339 0.6733 0.028 Uiso 1 1 calc R
C16 C 0.2531(3) 0.2301(4) 0.59180(16) 0.0263(8) Uani 1 1 d .
H16 H 0.2897 0.1533 0.5652 0.032 Uiso 1 1 calc R
C17 C 0.4545(3) 0.3876(5) 0.66826(17) 0.0271(8) Uani 1 1 d .
C18 C 0.4945(3) 0.5522(4) 0.68360(17) 0.0274(8) Uani 1 1 d .
H18 H 0.4426 0.6280 0.6598 0.033 Uiso 1 1 calc R
C19 C 0.5104(3) 0.5893(4) 0.76089(17) 0.0248(8) Uani 1 1 d .
H19 H 0.4407 0.5854 0.7774 0.030 Uiso 1 1 calc R
C20 C 0.5606(3) 0.4249(5) 0.86090(17) 0.0323(9) Uani 1 1 d .
C21 C 0.6449(4) 0.2564(5) 0.95495(18) 0.0448(11) Uani 1 1 d .
C22 C 0.6469(4) 0.3735(6) 1.0118(2) 0.0612(14) Uani 1 1 d .
H22A H 0.5816 0.4336 1.0058 0.073 Uiso 1 1 calc R
H22B H 0.7062 0.4448 1.0110 0.073 Uiso 1 1 calc R
H22C H 0.6543 0.3185 1.0557 0.073 Uiso 1 1 calc R
C23 C 0.7479(4) 0.1686(6) 0.9608(2) 0.0653(16) Uani 1 1 d .
H23A H 0.8060 0.2434 0.9682 0.078 Uiso 1 1 calc R
H23B H 0.7516 0.1100 0.9186 0.078 Uiso 1 1 calc R
H23C H 0.7528 0.0958 0.9994 0.078 Uiso 1 1 calc R
C24 C 0.5554(5) 0.1446(8) 0.9518(3) 0.094(2) Uani 1 1 d .
H24A H 0.5504 0.0836 0.9094 0.113 Uiso 1 1 calc R
H24B H 0.4904 0.2031 0.9527 0.113 Uiso 1 1 calc R
H24C H 0.5667 0.0736 0.9910 0.113 Uiso 1 1 calc R
C25 C -0.1904(3) 0.2122(5) 0.64811(17) 0.0300(9) Uani 1 1 d .
H25A H -0.2372 0.2047 0.6047 0.036 Uiso 1 1 calc R
H25B H -0.2260 0.2676 0.6816 0.036 Uiso 1 1 calc R
H25C H -0.1713 0.1067 0.6650 0.036 Uiso 1 1 calc R
C26 C 0.1083(3) 0.5795(4) 0.78568(17) 0.0271(8) Uani 1 1 d .
C27 C 0.1988(3) 0.6208(5) 0.83906(19) 0.0420(11) Uani 1 1 d .
H27A H 0.1732 0.6414 0.8826 0.050 Uiso 1 1 calc R
H27B H 0.2339 0.7144 0.8247 0.050 Uiso 1 1 calc R
H27C H 0.2484 0.5333 0.8447 0.050 Uiso 1 1 calc R
C28 C 0.2179(3) -0.0951(5) 0.61802(17) 0.0306(9) Uani 1 1 d .
H28A H 0.2178 -0.1093 0.5688 0.037 Uiso 1 1 calc R
H28B H 0.2046 -0.1959 0.6389 0.037 Uiso 1 1 calc R
H28C H 0.2860 -0.0546 0.6387 0.037 Uiso 1 1 calc R
C29 C 0.0291(3) -0.0680(4) 0.61046(16) 0.0276(8) Uani 1 1 d .
H29A H 0.0222 -0.0973 0.5621 0.033 Uiso 1 1 calc R
H29B H -0.0301 -0.0019 0.6182 0.033 Uiso 1 1 calc R
H29C H 0.0299 -0.1627 0.6385 0.033 Uiso 1 1 calc R
C30 C 0.0322(3) 0.0437(4) 0.84105(17) 0.0276(8) Uani 1 1 d .
C31 C 0.0678(3) 0.0785(5) 0.91422(18) 0.0368(10) Uani 1 1 d .
C32 C 0.1494(4) 0.1808(5) 0.93489(19) 0.0491(12) Uani 1 1 d .
H32 H 0.1853 0.2320 0.9024 0.059 Uiso 1 1 calc R
C33 C 0.1776(5) 0.2068(7) 1.0052(2) 0.0750(17) Uani 1 1 d .
H33 H 0.2337 0.2755 1.0208 0.090 Uiso 1 1 calc R
C34 C 0.1241(6) 0.1330(8) 1.0516(2) 0.082(2) Uani 1 1 d .
H34 H 0.1449 0.1495 1.0990 0.099 Uiso 1 1 calc R
C35 C 0.0417(5) 0.0364(7) 1.0304(2) 0.0706(17) Uani 1 1 d .
H35 H 0.0035 -0.0099 1.0630 0.085 Uiso 1 1 calc R
C36 C 0.0141(4) 0.0061(6) 0.9622(2) 0.0544(13) Uani 1 1 d .
H36 H -0.0416 -0.0641 0.9475 0.065 Uiso 1 1 calc R
C37 C 0.2604(3) 0.3911(5) 0.55837(19) 0.0384(10) Uani 1 1 d .
H37A H 0.2290 0.4705 0.5850 0.046 Uiso 1 1 calc R
H37B H 0.2227 0.3886 0.5118 0.046 Uiso 1 1 calc R
H37C H 0.3339 0.4171 0.5570 0.046 Uiso 1 1 calc R
C38 C 0.5533(3) 0.7535(4) 0.77160(15) 0.0235(8) Uani 1 1 d .
C39 C 0.4856(3) 0.8816(4) 0.77031(17) 0.0296(9) Uani 1 1 d .
H39 H 0.4124 0.8649 0.7670 0.036 Uiso 1 1 calc R
C40 C 0.5250(3) 1.0328(5) 0.77382(17) 0.0302(9) Uani 1 1 d .
H40 H 0.4784 1.1191 0.7730 0.036 Uiso 1 1 calc R
C41 C 0.6310(3) 1.0593(5) 0.77852(18) 0.0335(9) Uani 1 1 d .
H41 H 0.6571 1.1635 0.7795 0.040 Uiso 1 1 calc R
C42 C 0.6993(3) 0.9343(4) 0.78175(18) 0.0312(9) Uani 1 1 d .
H42 H 0.7726 0.9517 0.7857 0.037 Uiso 1 1 calc R
C43 C 0.6599(3) 0.7831(4) 0.77914(18) 0.0286(8) Uani 1 1 d .
H43 H 0.7072 0.6973 0.7826 0.034 Uiso 1 1 calc R
N2 N 0.4274(4) 1.0025(7) 0.4858(2) 0.0930(19) Uani 1 1 d .
C44 C 0.4873(4) 0.9761(6) 0.5319(2) 0.0580(14) Uani 1 1 d .
C45 C 0.5657(4) 0.9459(5) 0.5911(2) 0.0491(11) Uani 1 1 d .
H45A H 0.6309 0.9116 0.5757 0.059 Uiso 1 1 calc R
H45B H 0.5403 0.8638 0.6193 0.059 Uiso 1 1 calc RD
H45C H 0.5784 1.0420 0.6181 0.059 Uiso 1 1 calc R

loop_
_atom_site_aniso_label
_atom_site_aniso_U_11
_atom_site_aniso_U_22
_atom_site_aniso_U_33
_atom_site_aniso_U_23
_atom_site_aniso_U_13
_atom_site_aniso_U_12
F1 0.0379(13) 0.0318(12) 0.0373(11) 0.0091(9) 0.0155(10) -0.0008(11)
O1 0.0316(15) 0.0323(15) 0.0408(14) 0.0103(12) 0.0173(11) 0.0065(13)
O2 0.0288(14) 0.0201(13) 0.0247(12) -0.0010(10) 0.0034(10) -0.0057(12)
O3 0.0357(15) 0.0260(14) 0.0265(13) 0.0014(11) 0.0026(11) -0.0074(13)
O4 0.0328(15) 0.0361(16) 0.0261(13) 0.0000(11) -0.0036(11) -0.0041(13)
O5 0.0332(14) 0.0232(13) 0.0188(11) 0.0035(10) 0.0052(10) 0.0037(12)
O6 0.0317(14) 0.0217(13) 0.0147(10) -0.0003(9) 0.0056(9) -0.0040(12)
O7 0.0423(17) 0.0307(17) 0.0386(14) 0.0081(12) 0.0114(12) -0.0083(14)
O8 0.0226(13) 0.0183(13) 0.0317(12) -0.0011(10) 0.0057(10) -0.0054(11)
O9 0.0267(14) 0.0289(15) 0.0388(13) -0.0001(12) 0.0104(11) 0.0000(12)
O10 0.0299(15) 0.0332(15) 0.0347(14) 0.0016(12) 0.0101(11) -0.0134(13)
O11 0.0424(18) 0.084(2) 0.0371(15) 0.0176(15) 0.0197(13) 0.0137(18)
O12 0.0459(17) 0.0288(15) 0.0265(12) 0.0073(11) 0.0047(11) 0.0046(14)
N1 0.0263(17) 0.0193(16) 0.0273(15) 0.0040(12) 0.0078(12) 0.0027(14)
C1 0.024(2) 0.033(2) 0.0300(18) 0.0083(16) 0.0033(15) -0.0040(19)
C2 0.025(2) 0.029(2) 0.040(2) 0.0092(16) 0.0069(16) 0.0041(18)
C3 0.032(2) 0.030(2) 0.0279(18) 0.0014(16) 0.0109(16) -0.0040(19)
C4 0.028(2) 0.024(2) 0.0236(17) -0.0007(14) 0.0054(14) -0.0046(17)
C5 0.030(2) 0.027(2) 0.0267(17) 0.0034(15) 0.0101(15) 0.0042(18)
C6 0.0194(18) 0.0195(18) 0.0206(16) 0.0030(14) 0.0046(13) -0.0005(16)
C7 0.0188(19) 0.0265(19) 0.0241(16) 0.0025(14) 0.0009(13) -0.0012(17)
C8 0.030(2) 0.025(2) 0.0195(16) 0.0039(14) 0.0000(15) -0.0036(17)
C9 0.027(2) 0.029(2) 0.0153(15) 0.0017(14) 0.0048(13) -0.0068(18)
C10 0.031(2) 0.027(2) 0.0127(14) -0.0042(14) 0.0029(14) -0.0065(18)
C11 0.027(2) 0.0195(18) 0.0207(16) -0.0029(13) 0.0032(14) -0.0020(16)
C12 0.0210(19) 0.0212(19) 0.0192(16) -0.0001(13) 0.0020(13) -0.0001(16)
C13 0.0238(19) 0.0215(19) 0.0165(15) 0.0013(13) 0.0012(13) -0.0038(16)
C14 0.023(2) 0.0221(19) 0.0200(16) 0.0008(13) 0.0023(13) 0.0003(16)
C15 0.025(2) 0.0183(19) 0.0269(17) -0.0007(14) 0.0028(14) -0.0085(16)
C16 0.024(2) 0.035(2) 0.0205(16) 0.0047(15) 0.0037(14) 0.0019(17)
C17 0.027(2) 0.031(2) 0.0247(17) 0.0050(15) 0.0076(15) -0.0004(18)
C18 0.024(2) 0.026(2) 0.0334(19) 0.0016(16) 0.0089(15) -0.0066(17)
C19 0.024(2) 0.0226(19) 0.0288(18) 0.0014(14) 0.0059(15) -0.0031(17)
C20 0.040(2) 0.033(2) 0.0258(18) 0.0003(16) 0.0084(17) -0.004(2)
C21 0.066(3) 0.044(3) 0.0235(19) 0.0095(17) 0.0040(18) -0.003(3)
C22 0.084(4) 0.070(4) 0.029(2) 0.000(2) 0.006(2) 0.031(3)
C23 0.105(4) 0.058(3) 0.032(2) 0.012(2) 0.005(2) 0.034(3)
C24 0.123(5) 0.104(5) 0.049(3) 0.039(3) -0.007(3) -0.052(5)
C25 0.022(2) 0.039(2) 0.0287(18) 0.0038(16) 0.0001(15) -0.0054(18)
C26 0.037(2) 0.0177(19) 0.0273(19) -0.0037(15) 0.0062(16) -0.0003(17)
C27 0.051(3) 0.034(3) 0.037(2) 0.0059(17) -0.0093(19) -0.014(2)
C28 0.033(2) 0.033(2) 0.0264(18) -0.0073(15) 0.0053(15) -0.0060(19)
C29 0.036(2) 0.024(2) 0.0220(16) -0.0018(14) 0.0011(15) -0.0069(18)
C30 0.033(2) 0.027(2) 0.0257(18) 0.0062(16) 0.0126(16) 0.0068(19)
C31 0.051(3) 0.034(2) 0.0253(18) 0.0042(17) 0.0080(18) 0.016(2)
C32 0.075(3) 0.043(3) 0.0254(19) 0.0030(18) -0.005(2) 0.009(3)
C33 0.116(5) 0.060(4) 0.042(3) -0.007(2) -0.015(3) 0.004(3)
C34 0.145(6) 0.083(4) 0.017(2) 0.008(2) 0.005(3) 0.051(4)
C35 0.106(5) 0.078(4) 0.031(3) 0.017(3) 0.022(3) 0.039(4)
C36 0.073(3) 0.061(3) 0.034(2) 0.022(2) 0.025(2) 0.029(3)
C37 0.031(2) 0.045(3) 0.037(2) 0.0169(18) -0.0002(17) -0.010(2)
C38 0.027(2) 0.0233(19) 0.0205(16) 0.0016(14) 0.0029(14) 0.0011(17)
C39 0.025(2) 0.031(2) 0.0321(19) -0.0015(16) 0.0015(15) 0.0026(19)
C40 0.033(2) 0.023(2) 0.0332(19) -0.0015(15) -0.0008(16) 0.0103(19)
C41 0.047(3) 0.019(2) 0.035(2) -0.0012(16) 0.0064(18) -0.004(2)
C42 0.027(2) 0.028(2) 0.039(2) -0.0057(16) 0.0060(16) -0.0031(18)
C43 0.027(2) 0.022(2) 0.0379(19) -0.0004(16) 0.0068(15) 0.0041(18)
N2 0.116(4) 0.130(5) 0.035(2) 0.005(3) 0.017(3) 0.058(4)
C44 0.077(4) 0.065(3) 0.037(2) 0.007(2) 0.024(2) 0.029(3)
C45 0.063(3) 0.042(3) 0.042(2) 0.004(2) 0.007(2) 0.003(3)

loop_
_atom_type_symbol
_atom_type_description
_atom_type_scat_dispersion_real
_atom_type_scat_dispersion_imag
_atom_type_scat_source
C C 0.0033 0.0016 'International Tables Vol C Tables 4.2.6.8 and 6.1.1.4'
H H 0.0000 0.0000 'International Tables Vol C Tables 4.2.6.8 and 6.1.1.4'
N N 0.0061 0.0033 'International Tables Vol C Tables 4.2.6.8 and 6.1.1.4'
O O 0.0106 0.0060 'International Tables Vol C Tables 4.2.6.8 and 6.1.1.4'
F F 0.0171 0.0103 'International Tables Vol C Tables 4.2.6.8 and 6.1.1.4'

loop_
_geom_angle_atom_site_label_1
_geom_angle_atom_site_label_2
_geom_angle_atom_site_label_3
_geom_angle
C5 O1 C3 91.2(2)
C26 O2 C4 118.2(3)
C30 O6 C13 118.4(3)
C17 O8 C15 115.7(3)
C20 O12 C21 122.4(3)
C20 N1 C19 119.9(3)
F1 C1 C2 107.0(3)
F1 C1 C7 108.5(3)
C2 C1 C7 116.9(3)
C3 C2 C1 115.8(3)
O1 C3 C2 111.5(3)
O1 C3 C4 90.3(3)
C2 C3 C4 120.8(3)
O2 C4 C5 109.5(3)
O2 C4 C3 111.7(3)
C5 C4 C3 85.9(3)
O2 C4 C6 110.5(3)
C5 C4 C6 117.6(3)
C3 C4 C6 119.5(3)
O1 C5 C4 91.6(3)
C4 C6 C13 110.3(2)
C4 C6 C7 111.0(3)
C13 C6 C7 115.5(3)
C25 C7 C1 108.1(3)
C25 C7 C8 109.3(3)
C1 C7 C8 101.0(3)
C25 C7 C6 115.9(3)
C1 C7 C6 109.2(3)
C8 C7 C6 112.3(3)
O4 C8 C9 122.4(3)
O4 C8 C7 119.3(3)
C9 C8 C7 117.6(3)
C10 C9 C8 128.1(3)
C9 C10 C11 124.4(3)
C9 C10 C16 120.9(3)
C11 C10 C16 113.9(3)
C10 C11 C29 115.1(3)
C10 C11 C28 110.9(3)
C29 C11 C28 104.4(3)
C10 C11 C12 103.2(3)
C29 C11 C12 112.4(3)
C28 C11 C12 111.0(3)
O5 C12 C14 106.4(3)
O5 C12 C11 109.3(3)
C14 C12 C11 112.4(3)
O5 C12 C13 106.7(2)
C14 C12 C13 109.4(3)
C11 C12 C13 112.3(3)
O6 C13 C12 103.7(2)
O6 C13 C6 106.0(2)
C12 C13 C6 119.3(3)
C15 C14 C12 116.9(3)
O8 C15 C14 102.8(3)
O8 C15 C16 110.8(3)
C14 C15 C16 114.4(3)
C10 C16 C37 113.2(3)
C10 C16 C15 107.3(3)
C37 C16 C15 114.0(3)
O9 C17 O8 125.0(3)
O9 C17 C18 124.6(3)
O8 C17 C18 110.3(3)
O10 C18 C17 109.4(3)
O10 C18 C19 108.9(3)
C17 C18 C19 112.5(3)
N1 C19 C38 113.3(3)
N1 C19 C18 109.6(3)
C38 C19 C18 108.9(3)
O11 C20 O12 126.3(3)
O11 C20 N1 125.0(4)
O12 C20 N1 108.7(3)
O12 C21 C24 110.6(3)
O12 C21 C22 109.9(4)
C24 C21 C22 112.9(4)
O12 C21 C23 101.9(3)
C24 C21 C23 110.6(5)
C22 C21 C23 110.4(4)
O3 C26 O2 123.9(3)
O3 C26 C27 124.9(3)
O2 C26 C27 111.3(3)
O7 C30 O6 124.5(3)
O7 C30 C31 125.4(3)
O6 C30 C31 110.0(3)
C32 C31 C36 120.6(4)
C32 C31 C30 122.1(3)
C36 C31 C30 117.2(4)
C31 C32 C33 118.2(5)
C34 C33 C32 120.2(6)
C35 C34 C33 121.0(5)
C34 C35 C36 119.9(5)
C35 C36 C31 120.0(5)
C43 C38 C39 117.9(3)
C43 C38 C19 121.5(3)
C39 C38 C19 120.5(3)
C40 C39 C38 120.2(3)
C41 C40 C39 120.7(3)
C40 C41 C42 119.9(4)
C41 C42 C43 119.3(3)
C42 C43 C38 121.8(3)
N2 C44 C45 178.5(6)

loop_
_geom_bond_atom_site_label_1
_geom_bond_atom_site_label_2
_geom_bond_distance
F1 C1 1.413(4)
O1 C5 1.444(4)
O1 C3 1.472(4)
O2 C26 1.330(4)
O2 C4 1.453(4)
O3 C26 1.208(4)
O4 C8 1.213(4)
O5 C12 1.435(4)
O6 C30 1.358(4)
O6 C13 1.450(3)
O7 C30 1.196(4)
O8 C17 1.335(4)
O8 C15 1.465(4)
O9 C17 1.201(4)
O10 C18 1.405(4)
O11 C20 1.209(4)
O12 C20 1.352(4)
O12 C21 1.476(4)
N1 C20 1.362(4)
N1 C19 1.454(4)
C1 C2 1.520(5)
C1 C7 1.545(5)
C2 C3 1.516(5)
C3 C4 1.532(5)
C4 C5 1.526(5)
C4 C6 1.549(4)
C6 C13 1.578(5)
C6 C7 1.581(4)
C7 C25 1.522(5)
C7 C8 1.564(4)
C8 C9 1.482(5)
C9 C10 1.332(5)
C10 C11 1.518(5)
C10 C16 1.528(5)
C11 C29 1.532(5)
C11 C28 1.547(5)
C11 C12 1.561(4)
C12 C14 1.535(5)
C12 C13 1.570(5)
C14 C15 1.532(4)
C15 C16 1.569(4)
C16 C37 1.534(5)
C17 C18 1.514(5)
C18 C19 1.546(5)
C19 C38 1.512(5)
C21 C24 1.494(7)
C21 C22 1.502(6)
C21 C23 1.518(6)
C26 C27 1.503(5)
C30 C31 1.485(5)
C31 C32 1.386(6)
C31 C36 1.395(5)
C32 C33 1.404(6)
C33 C34 1.375(8)
C34 C35 1.366(8)
C35 C36 1.371(6)
C38 C43 1.387(5)
C38 C39 1.397(5)
C39 C40 1.386(5)
C40 C41 1.379(5)
C41 C42 1.381(5)
C42 C43 1.387(5)
N2 C44 1.133(6)
C44 C45 1.459(6)

loop_
_geom_torsion_atom_site_label_1
_geom_torsion_atom_site_label_2
_geom_torsion_atom_site_label_3
_geom_torsion_atom_site_label_4
_geom_torsion
F1 C1 C2 C3 -95.1(3)
C7 C1 C2 C3 26.7(5)
C5 O1 C3 C2 131.1(3)
C5 O1 C3 C4 7.6(3)
C1 C2 C3 O1 -99.7(4)
C1 C2 C3 C4 4.3(5)
C26 O2 C4 C5 -151.3(3)
C26 O2 C4 C3 -57.9(3)
C26 O2 C4 C6 77.6(4)
O1 C3 C4 O2 -116.6(3)
C2 C3 C4 O2 128.1(3)
O1 C3 C4 C5 -7.2(2)
C2 C3 C4 C5 -122.6(3)
O1 C3 C4 C6 112.4(3)
C2 C3 C4 C6 -3.0(5)
C3 O1 C5 C4 -7.6(3)
O2 C4 C5 O1 118.9(3)
C3 C4 C5 O1 7.3(2)
C6 C4 C5 O1 -113.9(3)
O2 C4 C6 C13 72.0(3)
C5 C4 C6 C13 -54.7(4)
C3 C4 C6 C13 -156.4(3)
O2 C4 C6 C7 -158.8(3)
C5 C4 C6 C7 74.6(4)
C3 C4 C6 C7 -27.1(4)
F1 C1 C7 C25 -169.0(3)
C2 C1 C7 C25 70.0(4)
F1 C1 C7 C8 -54.4(3)
C2 C1 C7 C8 -175.3(3)
F1 C1 C7 C6 64.1(3)
C2 C1 C7 C6 -56.9(4)
C4 C6 C7 C25 -67.5(4)
C13 C6 C7 C25 58.9(4)
C4 C6 C7 C1 54.9(3)
C13 C6 C7 C1 -178.7(3)
C4 C6 C7 C8 166.0(3)
C13 C6 C7 C8 -67.6(4)
C25 C7 C8 O4 32.9(4)
C1 C7 C8 O4 -80.9(4)
C6 C7 C8 O4 162.9(3)
C25 C7 C8 C9 -156.5(3)
C1 C7 C8 C9 89.7(3)
C6 C7 C8 C9 -26.5(4)
O4 C8 C9 C10 -105.7(4)
C7 C8 C9 C10 83.9(4)
C8 C9 C10 C11 1.5(5)
C8 C9 C10 C16 -167.6(3)
C9 C10 C11 C29 30.5(4)
C16 C10 C11 C29 -159.8(3)
C9 C10 C11 C28 148.7(3)
C16 C10 C11 C28 -41.6(4)
C9 C10 C11 C12 -92.3(4)
C16 C10 C11 C12 77.4(3)
C10 C11 C12 O5 -158.1(3)
C29 C11 C12 O5 77.3(3)
C28 C11 C12 O5 -39.3(4)
C10 C11 C12 C14 -40.3(4)
C29 C11 C12 C14 -164.9(3)
C28 C11 C12 C14 78.6(3)
C10 C11 C12 C13 83.6(3)
C29 C11 C12 C13 -41.0(4)
C28 C11 C12 C13 -157.5(3)
C30 O6 C13 C12 -99.9(3)
C30 O6 C13 C6 133.6(3)
O5 C12 C13 O6 49.0(3)
C14 C12 C13 O6 -65.7(3)
C11 C12 C13 O6 168.8(3)
O5 C12 C13 C6 166.6(2)
C14 C12 C13 C6 51.9(3)
C11 C12 C13 C6 -73.6(4)
C4 C6 C13 O6 -17.6(3)
C7 C6 C13 O6 -144.3(2)
C4 C6 C13 C12 -134.0(3)
C7 C6 C13 C12 99.2(3)
O5 C12 C14 C15 103.4(3)
C11 C12 C14 C15 -16.2(4)
C13 C12 C14 C15 -141.7(3)
C17 O8 C15 C14 157.1(3)
C17 O8 C15 C16 -80.2(3)
C12 C14 C15 O8 167.8(3)
C12 C14 C15 C16 47.6(4)
C9 C10 C16 C37 -3.3(4)
C11 C10 C16 C37 -173.5(3)
C9 C10 C16 C15 123.3(3)
C11 C10 C16 C15 -46.8(4)
O8 C15 C16 C10 -131.1(3)
C14 C15 C16 C10 -15.4(4)
O8 C15 C16 C37 -5.0(4)
C14 C15 C16 C37 110.7(3)
C15 O8 C17 O9 -5.1(5)
C15 O8 C17 C18 172.0(3)
O9 C17 C18 O10 0.8(5)
O8 C17 C18 O10 -176.3(3)
O9 C17 C18 C19 -120.4(4)
O8 C17 C18 C19 62.4(4)
C20 N1 C19 C38 93.0(4)
C20 N1 C19 C18 -145.2(3)
O10 C18 C19 N1 -67.6(4)
C17 C18 C19 N1 53.9(4)
O10 C18 C19 C38 56.8(4)
C17 C18 C19 C38 178.3(3)
C21 O12 C20 O11 6.0(6)
C21 O12 C20 N1 -173.1(3)
C19 N1 C20 O11 12.6(6)
C19 N1 C20 O12 -168.2(3)
C20 O12 C21 C24 58.0(5)
C20 O12 C21 C22 -67.3(5)
C20 O12 C21 C23 175.6(3)
C4 O2 C26 O3 -1.3(5)
C4 O2 C26 C27 179.3(3)
C13 O6 C30 O7 -6.1(5)
C13 O6 C30 C31 177.8(3)
O7 C30 C31 C32 164.2(4)
O6 C30 C31 C32 -19.7(5)
O7 C30 C31 C36 -17.1(6)
O6 C30 C31 C36 159.0(3)
C36 C31 C32 C33 1.2(7)
C30 C31 C32 C33 179.9(4)
C31 C32 C33 C34 -0.6(8)
C32 C33 C34 C35 -1.5(9)
C33 C34 C35 C36 3.0(9)
C34 C35 C36 C31 -2.3(8)
C32 C31 C36 C35 0.2(7)
C30 C31 C36 C35 -178.5(4)
N1 C19 C38 C43 34.6(4)
C18 C19 C38 C43 -87.6(4)
N1 C19 C38 C39 -149.1(3)
C18 C19 C38 C39 88.7(4)
C43 C38 C39 C40 2.5(5)
C19 C38 C39 C40 -174.0(3)
C38 C39 C40 C41 0.1(5)
C39 C40 C41 C42 -1.9(5)
C40 C41 C42 C43 1.0(5)
C41 C42 C43 C38 1.7(5)
C39 C38 C43 C42 -3.4(5)
C19 C38 C43 C42 173.1(3)
